data_9000181
loop_
_publ_author_name
'Robinson, P. D.'
'Fang, J. H.'

_publ_section_title
;
 Crystal structures and mineral chemistry of double-salt hydrates: I. Direct
 determination of the crystal structure of tamarugite
;
_journal_name_full 'American Mineralogist'
_journal_page_first 19
_journal_page_last 30
_journal_volume 54
_journal_year 1969
_chemical_formula_sum 'Al H12 Na O14 S2'
_chemical_name_mineral Tamarugite
_space_group_IT_number 14
_symmetry_space_group_name_Hall '-P 2yab'
_symmetry_space_group_name_H-M 'P 1 21/a 1'
_cell_angle_alpha 90
_cell_angle_beta 95.2
_cell_angle_gamma 90
_cell_formula_units_Z 4
_cell_length_a 7.353
_cell_length_b 25.225
_cell_length_c 6.097
_cell_volume 1126.214
_database_code_amcsd 0000186
_exptl_crystal_density_diffrn 2.065
_cod_original_formula_sum 'Na Al S2 O14 H12'
_cod_database_code 9000181

loop_
_space_group_symop_operation_xyz
x,y,z
1/2+x,1/2-y,z
1/2-x,1/2+y,-z
-x,-y,-z

loop_
_atom_site_label
_atom_site_fract_x
_atom_site_fract_y
_atom_site_fract_z
_atom_site_U_iso_or_equiv
_atom_site_type_symbol
_atom_site_attached_hydrogens
Na 0.61690 0.05250 0.19500 0.02280 Na 0
Al 0.14240 0.14540 0.67850 0.01140 Al 0
S1 0.64270 0.18300 0.20970 0.01520 S 0
S2 0.70760 0.02040 0.75150 0.01520 S 0
O1 0.55940 0.22140 0.04240 0.02406 O 0
O2 0.81710 0.16210 0.13920 0.02406 O 0
O3 0.51590 0.13910 0.23730 0.02913 O 0
O4 0.68110 0.21120 0.42290 0.02280 O 0
O5 0.29290 0.04000 0.26120 0.02533 O 0
O6 0.75710 0.04210 0.53800 0.02660 O 0
O7 0.52080 0.03810 0.79380 0.01900 O 0
O8 0.83910 0.03840 0.93260 0.01900 O 0
Wat1 0.12320 0.18700 0.41820 0.01900 O 2
Wat2 0.06110 0.08810 0.49870 0.02280 O 2
Wat3 0.38370 0.12600 0.63650 0.01900 O 2
Wat4 0.90200 0.16360 0.72990 0.01773 O 2
Wat5 0.23580 0.20200 0.84460 0.02406 O 2
Wat6 0.13890 0.10000 0.93070 0.03040 O 2

loop_
_cod_changelog_entry_id
_cod_changelog_entry_author
_cod_changelog_entry_date
_cod_changelog_entry_text
1
;cod-tools version 3.8.0
Id: cif_guess_AMCSD_atom_types 9574 2023-05-10 09:00:05Z saulius
;
2023-05-10T18:45:52+03:00
;Derived atom types and hydrogen counts
from atom names that follow the AMCSD naming convention
(Wat == water, O-H == hydroxyl).
;

loop_
_cod_related_entry_id
_cod_related_entry_database
_cod_related_entry_code
1 AMCSD 0000186
